data_1557304
loop_
_publ_author_name
'Siegel, David J.'
'Howarth, Alexis N.'
'Traver, Joseph R.'
'Hillesheim, Patrick C.'
'Zeller, Matthias'
'Mirjafari, Arsalan'

_publ_section_title
;
 2,2'-[Methylenebis(sulfanediyl)]bis(pyridine 1-oxide)
;
_journal_coeditor_code BV4026
_journal_issue 2
_journal_name_full IUCrData
_journal_page_first x200171
_journal_paper_doi 10.1107/S2414314620001716
_journal_volume 5
_journal_year 2020
_chemical_absolute_configuration ad
_chemical_formula_iupac 'C11 H10 N2 O2 S2'
_chemical_formula_moiety 'C11 H10 N2 O2 S2'
_chemical_formula_sum 'C11 H10 N2 O2 S2'
_chemical_formula_weight 266.33
_chemical_name_systematic
;
2,2'-[Methylenebis(sulfanediyl)]bis(pyridine 1-oxide)
;
_space_group_crystal_system monoclinic
_space_group_IT_number 4
_space_group_name_Hall 'P 2yb'
_space_group_name_H-M_alt 'P 1 21 1'
_atom_sites_solution_hydrogens geom
_atom_sites_solution_primary direct
_atom_sites_solution_secondary difmap
_audit_creation_method SHELXL-2018/3
_cell_angle_alpha 90
_cell_angle_beta 95.958(2)
_cell_angle_gamma 90
_cell_formula_units_Z 2
_cell_length_a 4.1658(2)
_cell_length_b 10.4706(6)
_cell_length_c 12.7624(7)
_cell_measurement_reflns_used 9929
_cell_measurement_temperature 150(2)
_cell_measurement_theta_max 33.2838
_cell_measurement_theta_min 2.5217
_cell_volume 553.67(5)
_computing_cell_refinement
;
SAINT (Bruker, 2018)
;
_computing_data_collection
;
APEX3 (Bruker, 2018)
;
_computing_data_reduction
;
SAINT (Bruker, 2018)
;
_computing_molecular_graphics
;
<i>OLEX2</i> (Dolomanov <i>et al.</i>,  2009) and
Mercury (Macrae et al., 2008)
;
_computing_publication_material
;
<i>OLEX2</i> (Dolomanov <i>et al.</i>,  2009),
publCIF (Westrip, 2010) and
enCIFer (Allen <i>et al.</i>,  2004)
;
_computing_structure_refinement
;
SHELXL2018 (Sheldrick, 2015, 2018),
<i>SHELXLE</i> (H\"ubschle <i>et al.</i>,  2011) and
PLATON (Spek, 2020)
;
_computing_structure_solution
;
SHELXS97 (Sheldrick, 2008)
;
_diffrn_ambient_temperature 150(2)
_diffrn_detector_area_resol_mean 10.4167
_diffrn_measured_fraction_theta_full 0.999
_diffrn_measured_fraction_theta_max 0.996
_diffrn_measurement_device_type 'Bruker AXS D8 Quest CMOS'
_diffrn_measurement_method 'omega and phi scans'
_diffrn_radiation_monochromator 'Triumph curved graphite crystal'
_diffrn_radiation_type MoK\a
_diffrn_radiation_wavelength 0.71073
_diffrn_reflns_av_R_equivalents 0.0700
_diffrn_reflns_av_unetI/netI 0.0592
_diffrn_reflns_limit_h_max 5
_diffrn_reflns_limit_h_min -6
_diffrn_reflns_limit_k_max 16
_diffrn_reflns_limit_k_min -16
_diffrn_reflns_limit_l_max 19
_diffrn_reflns_limit_l_min -19
_diffrn_reflns_number 17033
_diffrn_reflns_theta_full 25.242
_diffrn_reflns_theta_max 33.297
_diffrn_reflns_theta_min 2.522
_diffrn_source 'fine focus sealed tube X-ray source'
_diffrn_source_current '30 mA'
_diffrn_source_voltage '50 kV'
_exptl_absorpt_coefficient_mu 0.470
_exptl_absorpt_correction_T_max 0.7465
_exptl_absorpt_correction_T_min 0.5277
_exptl_absorpt_correction_type multi-scan
_exptl_absorpt_process_details
;
(SADABS; Krause <i>et al.</i>,  2015)
;
_exptl_crystal_colour colourless
_exptl_crystal_density_diffrn 1.598
_exptl_crystal_description plate
_exptl_crystal_F_000 276
_exptl_crystal_size_max 0.550
_exptl_crystal_size_mid 0.160
_exptl_crystal_size_min 0.040
_refine_diff_density_max 0.564
_refine_diff_density_min -0.483
_refine_ls_abs_structure_details
;
Flack <i>x</i> determined using 1650 quotients
[(<i>I</i>^+^)-(<i>I</i>^-^)]/[(<i>I</i>^+^)+(<i>I</i>^-^)]
(Parsons <i>et al.</i>,  2013)
;
_refine_ls_abs_structure_Flack 0.05(4)
_refine_ls_extinction_method none
_refine_ls_goodness_of_fit_ref 1.060
_refine_ls_hydrogen_treatment constr
_refine_ls_matrix_type full
_refine_ls_number_parameters 154
_refine_ls_number_reflns 4262
_refine_ls_number_restraints 1
_refine_ls_restrained_S_all 1.060
_refine_ls_R_factor_all 0.0492
_refine_ls_R_factor_gt 0.0409
_refine_ls_shift/su_max 0.001
_refine_ls_shift/su_mean 0.000
_refine_ls_structure_factor_coef Fsqd
_refine_ls_weighting_details 'w=1/[\s^2^(Fo^2^)+(0.0424P)^2^+0.1658P] where P=(Fo^2^+2Fc^2^)/3'
_refine_ls_weighting_scheme calc
_refine_ls_wR_factor_gt 0.0949
_refine_ls_wR_factor_ref 0.1002
_reflns_number_gt 3794
_reflns_number_total 4262
_reflns_threshold_expression 'I > 2\s(I)'
_cod_data_source_file bv4026sup1.cif
_cod_data_source_block I
_cod_original_sg_symbol_H-M 'P 21'
_cod_database_code 1557304
_shelx_space_group_comment
;
The symmetry employed for this shelxl refinement is uniquely defined
by the following loop, which should always be used as a source of
symmetry information in preference to the above space-group names.
They are only intended as comments.
;
_shelx_estimated_absorpt_t_min 0.782
_shelx_estimated_absorpt_t_max 0.981

loop_
_space_group_symop_operation_xyz
'x, y, z'
'-x, y+1/2, -z'

loop_
_atom_site_type_symbol
_atom_site_label
_atom_site_fract_x
_atom_site_fract_y
_atom_site_fract_z
_atom_site_U_iso_or_equiv
_atom_site_adp_type
_atom_site_calc_flag
_atom_site_occupancy
S S1 0.81710(15) 0.68956(6) 0.58939(4) 0.01584(13) Uani d 1
S S2 0.86177(15) 0.83538(6) 0.79102(4) 0.01541(13) Uani d 1
O O1 0.8980(5) 0.5371(2) 0.42557(17) 0.0230(4) Uani d 1
O O2 1.0430(5) 0.7815(2) 0.99221(16) 0.0224(4) Uani d 1
N N1 0.7052(5) 0.6307(2) 0.39242(17) 0.0162(4) Uani d 1
N N2 0.8365(5) 0.6943(2) 0.95562(16) 0.0162(4) Uani d 1
C C1 0.6300(6) 0.7213(2) 0.46299(19) 0.0152(4) Uani d 1
C C2 0.4276(6) 0.8217(3) 0.43009(19) 0.0178(5) Uani d 1
H H2 0.373352 0.884463 0.479079 0.021 Uiso calc 1
C C3 0.3049(7) 0.8300(3) 0.3252(2) 0.0221(5) Uani d 1
H H3 0.167937 0.899069 0.301822 0.026 Uiso calc 1
C C4 0.3825(8) 0.7369(3) 0.2540(2) 0.0241(6) Uani d 1
H H4 0.299597 0.741896 0.181928 0.029 Uiso calc 1
C C5 0.5806(8) 0.6380(3) 0.2897(2) 0.0225(5) Uani d 1
H H5 0.631713 0.573381 0.241816 0.027 Uiso calc 1
C C6 0.7073(6) 0.7022(3) 0.85309(18) 0.0139(4) Uani d 1
C C7 0.4827(6) 0.6128(3) 0.8125(2) 0.0169(5) Uani d 1
H H7 0.391355 0.618626 0.741250 0.020 Uiso calc 1
C C8 0.3922(7) 0.5152(3) 0.8762(2) 0.0197(5) Uani d 1
H H8 0.236511 0.454000 0.849241 0.024 Uiso calc 1
C C9 0.5303(7) 0.5072(3) 0.9797(2) 0.0223(5) Uani d 1
H H9 0.471354 0.440113 1.024029 0.027 Uiso calc 1
C C10 0.7527(7) 0.5969(3) 1.0173(2) 0.0209(5) Uani d 1
H H10 0.849794 0.590692 1.087870 0.025 Uiso calc 1
C C11 0.6603(6) 0.8234(3) 0.65943(18) 0.0150(4) Uani d 1
H H11A 0.692061 0.903548 0.620641 0.018 Uiso calc 1
H H11B 0.425731 0.811823 0.662873 0.018 Uiso calc 1

loop_
_atom_site_aniso_label
_atom_site_aniso_U_11
_atom_site_aniso_U_22
_atom_site_aniso_U_33
_atom_site_aniso_U_12
_atom_site_aniso_U_13
_atom_site_aniso_U_23
S1 0.0192(3) 0.0155(3) 0.0129(2) 0.0026(2) 0.00225(19) 0.0004(2)
S2 0.0194(3) 0.0138(3) 0.0131(2) -0.0019(2) 0.00204(19) 0.0002(2)
O1 0.0299(10) 0.0159(9) 0.0243(10) 0.0048(8) 0.0075(8) -0.0012(7)
O2 0.0259(10) 0.0239(10) 0.0165(9) -0.0057(8) -0.0023(7) -0.0028(7)
N1 0.0205(10) 0.0149(10) 0.0141(9) -0.0027(8) 0.0061(8) -0.0010(7)
N2 0.0176(9) 0.0173(9) 0.0140(8) 0.0023(9) 0.0029(7) -0.0005(8)
C1 0.0188(11) 0.0143(11) 0.0129(9) -0.0018(9) 0.0038(8) -0.0002(8)
C2 0.0214(11) 0.0162(11) 0.0159(10) -0.0005(9) 0.0030(8) -0.0001(9)
C3 0.0259(12) 0.0223(12) 0.0171(10) -0.0003(11) -0.0020(9) 0.0022(11)
C4 0.0302(14) 0.0280(14) 0.0135(11) -0.0070(12) -0.0004(9) 0.0016(10)
C5 0.0315(14) 0.0230(13) 0.0139(11) -0.0070(11) 0.0060(10) -0.0028(9)
C6 0.0151(10) 0.0138(10) 0.0131(9) 0.0021(9) 0.0035(7) 0.0007(8)
C7 0.0183(11) 0.0168(11) 0.0159(11) 0.0004(9) 0.0031(9) -0.0006(8)
C8 0.0212(12) 0.0148(11) 0.0237(12) -0.0018(10) 0.0053(9) 0.0003(9)
C9 0.0259(13) 0.0190(12) 0.0235(13) 0.0030(10) 0.0093(10) 0.0070(10)
C10 0.0248(13) 0.0229(12) 0.0154(11) 0.0031(11) 0.0044(9) 0.0063(9)
C11 0.0186(11) 0.0148(11) 0.0119(9) 0.0012(9) 0.0022(8) -0.0006(9)

loop_
_atom_type_symbol
_atom_type_description
_atom_type_scat_dispersion_real
_atom_type_scat_dispersion_imag
_atom_type_scat_source
C C 0.0033 0.0016 'International Tables Vol C Tables 4.2.6.8 and 6.1.1.4'
H H 0.0000 0.0000 'International Tables Vol C Tables 4.2.6.8 and 6.1.1.4'
N N 0.0061 0.0033 'International Tables Vol C Tables 4.2.6.8 and 6.1.1.4'
O O 0.0106 0.0060 'International Tables Vol C Tables 4.2.6.8 and 6.1.1.4'
S S 0.1246 0.1234 'International Tables Vol C Tables 4.2.6.8 and 6.1.1.4'

loop_
_geom_angle_atom_site_label_1
_geom_angle_atom_site_label_2
_geom_angle_atom_site_label_3
_geom_angle
C1 S1 C11 99.12(11)
C6 S2 C11 102.00(12)
O1 N1 C5 120.8(2)
O1 N1 C1 118.8(2)
C5 N1 C1 120.4(2)
O2 N2 C10 121.2(2)
O2 N2 C6 118.6(2)
C10 N2 C6 120.2(2)
N1 C1 C2 120.1(2)
N1 C1 S1 111.44(18)
C2 C1 S1 128.50(19)
C3 C2 C1 119.5(2)
C3 C2 H2 120.3
C1 C2 H2 120.3
C2 C3 C4 120.0(3)
C2 C3 H3 120.0
C4 C3 H3 120.0
C5 C4 C3 119.0(3)
C5 C4 H4 120.5
C3 C4 H4 120.5
N1 C5 C4 121.2(3)
N1 C5 H5 119.4
C4 C5 H5 119.4
N2 C6 C7 120.1(2)
N2 C6 S2 110.72(19)
C7 C6 S2 129.16(18)
C8 C7 C6 119.6(2)
C8 C7 H7 120.2
C6 C7 H7 120.2
C7 C8 C9 119.5(3)
C7 C8 H8 120.2
C9 C8 H8 120.2
C10 C9 C8 119.4(3)
C10 C9 H9 120.3
C8 C9 H9 120.3
N2 C10 C9 121.1(2)
N2 C10 H10 119.4
C9 C10 H10 119.4
S2 C11 S1 110.79(14)
S2 C11 H11A 109.5
S1 C11 H11A 109.5
S2 C11 H11B 109.5
S1 C11 H11B 109.5
H11A C11 H11B 108.1

loop_
_geom_bond_atom_site_label_1
_geom_bond_atom_site_label_2
_geom_bond_distance
S1 C1 1.749(3)
S1 C11 1.820(3)
S2 C6 1.759(3)
S2 C11 1.802(2)
O1 N1 1.309(3)
O2 N2 1.307(3)
N1 C5 1.361(3)
N1 C1 1.366(3)
N2 C10 1.356(3)
N2 C6 1.365(3)
C1 C2 1.386(4)
C2 C3 1.385(3)
C2 H2 0.9500
C3 C4 1.393(4)
C3 H3 0.9500
C4 C5 1.373(4)
C4 H4 0.9500
C5 H5 0.9500
C6 C7 1.385(4)
C7 C8 1.383(4)
C7 H7 0.9500
C8 C9 1.388(4)
C8 H8 0.9500
C9 C10 1.371(4)
C9 H9 0.9500
C10 H10 0.9500
C11 H11A 0.9900
C11 H11B 0.9900

loop_
_geom_hbond_atom_site_label_D
_geom_hbond_atom_site_label_H
_geom_hbond_atom_site_label_A
_geom_hbond_site_symmetry_A
_geom_hbond_distance_DH
_geom_hbond_distance_HA
_geom_hbond_distance_DA
_geom_hbond_angle_DHA
_geom_hbond_publ_flag
C2 H2 O1 2_656 0.95 2.37 3.292(3) 164.6 yes
C9 H9 O2 2_647 0.95 2.70 3.405(4) 131.4 yes
C11 H11A O1 2_756 0.99 2.33 3.159(3) 140.8 yes

loop_
_geom_torsion_atom_site_label_1
_geom_torsion_atom_site_label_2
_geom_torsion_atom_site_label_3
_geom_torsion_atom_site_label_4
_geom_torsion
O1 N1 C1 C2 179.7(2)
C5 N1 C1 C2 -0.4(4)
O1 N1 C1 S1 -0.4(3)
C5 N1 C1 S1 179.46(19)
C11 S1 C1 N1 -179.00(19)
C11 S1 C1 C2 0.9(3)
N1 C1 C2 C3 -0.5(4)
S1 C1 C2 C3 179.6(2)
C1 C2 C3 C4 0.7(4)
C2 C3 C4 C5 0.1(4)
O1 N1 C5 C4 -179.0(3)
C1 N1 C5 C4 1.2(4)
C3 C4 C5 N1 -1.0(4)
O2 N2 C6 C7 -178.7(2)
C10 N2 C6 C7 1.9(3)
O2 N2 C6 S2 0.4(3)
C10 N2 C6 S2 -179.0(2)
C11 S2 C6 N2 179.53(17)
C11 S2 C6 C7 -1.5(3)
N2 C6 C7 C8 -0.5(4)
S2 C6 C7 C8 -179.4(2)
C6 C7 C8 C9 -0.7(4)
C7 C8 C9 C10 0.5(4)
O2 N2 C10 C9 178.4(3)
C6 N2 C10 C9 -2.2(4)
C8 C9 C10 N2 0.9(4)
C6 S2 C11 S1 -71.09(14)
C1 S1 C11 S2 -170.31(14)

_cod_database_fobs_code 1557304
